data_4079237
loop_
_publ_author_name
'Shaw, Anthony P.'
'Ghosh, Manik Kumer'
'T\"ornroos, Karl W.'
'Wragg, David S.'
'Tilset, Mats'
'Swang, Ole'
'Heyn, Richard H.'
'Jakobsen, S\/oren'

_publ_section_title
;
 Rock &#x2018;n&#x2019; Roll With Gold: Synthesis, Structure, and Dynamics
 of a (bipyridine)AuCl3Complex
;
_journal_issue 20
_journal_name_full Organometallics
_journal_page_first 7093
_journal_paper_doi 10.1021/om300594c
_journal_volume 31
_journal_year 2012
_chemical_formula_moiety 'C12 H12 Au Cl3 N2'
_chemical_formula_sum 'C12 H12 Au Cl3 N2'
_chemical_formula_weight 487.55
_chemical_name_systematic
; 
 ? 
;
_space_group_IT_number 14
_symmetry_cell_setting monoclinic
_symmetry_space_group_name_Hall '-P 2ybc'
_symmetry_space_group_name_H-M 'P 1 21/c 1'
_atom_sites_solution_hydrogens geom
_atom_sites_solution_primary direct
_atom_sites_solution_secondary difmap
_audit_creation_method SHELXL-97
_cell_angle_alpha 90.00
_cell_angle_beta 95.0725(3)
_cell_angle_gamma 90.00
_cell_formula_units_Z 4
_cell_length_a 7.7944(2)
_cell_length_b 9.9168(3)
_cell_length_c 19.1033(5)
_cell_measurement_reflns_used 9925
_cell_measurement_temperature 283(2)
_cell_measurement_theta_max 30.53
_cell_measurement_theta_min 2.62
_cell_volume 1470.82(7)
_computing_cell_refinement
;
Bruker (2008). SAINT, version 7.56A, Bruker AXS Inc., Madison, 
Wisconsin, USA.
;
_computing_data_collection
;
Bruker (2008). APEX2, version 2008.5-0, Bruker AXS Inc., Madison, 
Wisconsin, USA.
;
_computing_data_reduction
;
Bruker (2008). SAINT, version 7.56A, Bruker AXS Inc., Madison, 
Wisconsin, USA.
;
_computing_molecular_graphics
;
Brandenburg, K. (2009). DIAMOND. Version 3.2c. Crystal Impact GbR, Bonn, 
Germany.
;
_computing_publication_material
;
Bruker AXS (2008). SHELXTL. Version 2008/1. Bruker AXS Inc., Madison, 
Wisconsin, USA.
;
_computing_structure_refinement
;
Sheldrick, G. M. (2008). Acta Crystallographica, A64, 112-122.
;
_computing_structure_solution
;     
Sheldrick, G. M. (2008). Acta Crystallographica, A64, 112-122.
;
_diffrn_ambient_temperature 283(2)
_diffrn_measured_fraction_theta_full 1.000
_diffrn_measured_fraction_theta_max 1.000
_diffrn_measurement_device_type 'Bruker APEX-II CCD'
_diffrn_measurement_method '\w scans'
_diffrn_radiation_monochromator graphite
_diffrn_radiation_source 'Bruker TXS Rotating anode'
_diffrn_radiation_type MoK\a
_diffrn_radiation_wavelength 0.71073
_diffrn_reflns_av_R_equivalents 0.0281
_diffrn_reflns_av_sigmaI/netI 0.0168
_diffrn_reflns_limit_h_max 11
_diffrn_reflns_limit_h_min -11
_diffrn_reflns_limit_k_max 14
_diffrn_reflns_limit_k_min -14
_diffrn_reflns_limit_l_max 27
_diffrn_reflns_limit_l_min -27
_diffrn_reflns_number 24747
_diffrn_reflns_theta_full 30.53
_diffrn_reflns_theta_max 30.53
_diffrn_reflns_theta_min 2.14
_exptl_absorpt_coefficient_mu 10.530
_exptl_absorpt_correction_T_max 0.26417
_exptl_absorpt_correction_T_min 0.09044
_exptl_absorpt_correction_type numerical
_exptl_absorpt_process_details
;
SADABS version 2008/1, G.M Sheldrick, University of 
G\"ttingen, Germany, 2008.
;
_exptl_crystal_colour red
_exptl_crystal_density_diffrn 2.202
_exptl_crystal_density_method 'not measured'
_exptl_crystal_description prism
_exptl_crystal_F_000 912
_exptl_crystal_size_max 0.25
_exptl_crystal_size_mid 0.25
_exptl_crystal_size_min 0.15
_refine_diff_density_max 1.584
_refine_diff_density_min -0.878
_refine_diff_density_rms 0.091
_refine_ls_extinction_coef 0.00266(11)
_refine_ls_extinction_expression Fc^*^=kFc[1+0.001xFc^2^\l^3^/sin(2\q)]^-1/4^
_refine_ls_extinction_method SHELXL
_refine_ls_goodness_of_fit_ref 1.055
_refine_ls_hydrogen_treatment constr
_refine_ls_matrix_type full
_refine_ls_number_parameters 166
_refine_ls_number_reflns 4500
_refine_ls_number_restraints 0
_refine_ls_restrained_S_all 1.055
_refine_ls_R_factor_all 0.0192
_refine_ls_R_factor_gt 0.0176
_refine_ls_shift/su_max 0.003
_refine_ls_shift/su_mean 0.000
_refine_ls_structure_factor_coef Fsqd
_refine_ls_weighting_details 'calc w=1/[\s^2^(Fo^2^)+(0.0211P)^2^+0.9609P] where P=(Fo^2^+2Fc^2^)/3'
_refine_ls_weighting_scheme calc
_refine_ls_wR_factor_gt 0.0460
_refine_ls_wR_factor_ref 0.0469
_reflns_number_gt 4181
_reflns_number_total 4500
_reflns_threshold_expression I>2\s(I)
_cod_data_source_file om300594c_si_002.cif
_cod_data_source_block compound1
_cod_depositor_comments
;
The following automatic conversions were performed:

'_symmetry_cell_setting' value 'Monoclinic' changed to 'monoclinic'
according to /home/saulius/struct/CIF-dictionaries/cif_core.dic
dictionary named 'cif_core.dic' version 2.4.2 from 2011-04-26.

Automatic conversion script
Id: cif_fix_values 1891 2012-01-12 08:04:46Z andrius 
;
_cod_original_sg_symbol_H-M P2(1)/c
_cod_database_code 4079237

loop_
_symmetry_equiv_pos_as_xyz
'x, y, z'
'-x, y+1/2, -z+1/2'
'-x, -y, -z'
'x, -y-1/2, z-1/2'

loop_
_atom_site_label
_atom_site_type_symbol
_atom_site_fract_x
_atom_site_fract_y
_atom_site_fract_z
_atom_site_U_iso_or_equiv
_atom_site_adp_type
_atom_site_occupancy
_atom_site_symmetry_multiplicity
_atom_site_calc_flag
_atom_site_refinement_flags
Au1 Au 0.251753(10) 0.742850(7) 0.145230(4) 0.03397(4) Uani 1 1 d .
Cl1 Cl 0.54328(10) 0.76674(8) 0.16071(6) 0.0689(2) Uani 1 1 d .
Cl2 Cl -0.04194(9) 0.73055(8) 0.13781(5) 0.05922(18) Uani 1 1 d .
Cl3 Cl 0.27566(12) 0.52697(7) 0.18435(5) 0.0714(2) Uani 1 1 d .
N1 N 0.2248(2) 0.94420(18) 0.11827(10) 0.0389(4) Uani 1 1 d .
C1 C 0.1958(3) 1.0298(2) 0.17186(16) 0.0527(6) Uani 1 1 d .
N2 N 0.2542(4) 0.7613(2) 0.00929(13) 0.0569(6) Uani 1 1 d .
C2 C 0.1606(4) 1.1644(3) 0.1579(2) 0.0775(10) Uani 1 1 d .
H2 H 0.1422 1.2231 0.1945 0.093 Uiso 1 1 calc R
C3 C 0.1531(6) 1.2101(3) 0.0917(3) 0.0926(15) Uani 1 1 d .
H3 H 0.1261 1.2999 0.0821 0.111 Uiso 1 1 calc R
C4 C 0.1853(5) 1.1243(3) 0.0379(2) 0.0817(12) Uani 1 1 d .
H4 H 0.1810 1.1567 -0.0080 0.098 Uiso 1 1 calc R
C5 C 0.2246(3) 0.9882(3) 0.05158(14) 0.0534(7) Uani 1 1 d .
C6 C 0.2059(5) 0.9779(3) 0.24514(16) 0.0730(9) Uani 1 1 d .
H6A H 0.3146 0.9338 0.2560 0.110 Uiso 1 1 calc R
H6B H 0.1141 0.9148 0.2497 0.110 Uiso 1 1 calc R
H6C H 0.1955 1.0517 0.2770 0.110 Uiso 1 1 calc R
C7 C 0.2670(3) 0.8936(4) -0.00375(13) 0.0586(8) Uani 1 1 d .
C8 C 0.3205(5) 0.9421(6) -0.06734(17) 0.0985(16) Uani 1 1 d .
H8 H 0.3267 1.0341 -0.0763 0.118 Uiso 1 1 calc R
C9 C 0.3637(6) 0.8478(9) -0.1162(2) 0.132(3) Uani 1 1 d .
H9 H 0.4013 0.8763 -0.1587 0.159 Uiso 1 1 calc R
C10 C 0.3515(6) 0.7146(8) -0.1025(2) 0.116(2) Uani 1 1 d .
H10 H 0.3814 0.6516 -0.1354 0.139 Uiso 1 1 calc R
C11 C 0.2943(4) 0.6718(5) -0.03913(17) 0.0798(11) Uani 1 1 d .
C12 C 0.2689(6) 0.5253(5) -0.0212(3) 0.1087(17) Uani 1 1 d .
H12A H 0.3199 0.5078 0.0255 0.163 Uiso 1 1 calc R
H12B H 0.3227 0.4694 -0.0540 0.163 Uiso 1 1 calc R
H12C H 0.1479 0.5055 -0.0237 0.163 Uiso 1 1 calc R

loop_
_atom_site_aniso_label
_atom_site_aniso_U_11
_atom_site_aniso_U_22
_atom_site_aniso_U_33
_atom_site_aniso_U_23
_atom_site_aniso_U_13
_atom_site_aniso_U_12
Au1 0.03991(6) 0.02717(5) 0.03484(6) 0.00223(2) 0.00333(3) -0.00098(2)
Cl1 0.0392(3) 0.0649(4) 0.1010(7) 0.0180(4) -0.0022(4) 0.0028(3)
Cl2 0.0415(3) 0.0696(4) 0.0663(4) 0.0222(3) 0.0033(3) -0.0125(3)
Cl3 0.0913(5) 0.0311(3) 0.0906(6) 0.0148(3) 0.0014(4) 0.0008(3)
N1 0.0406(9) 0.0300(8) 0.0446(9) 0.0068(7) -0.0053(7) -0.0031(7)
C1 0.0525(13) 0.0329(11) 0.0716(17) -0.0056(11) -0.0012(12) 0.0038(10)
N2 0.0569(14) 0.0759(18) 0.0377(11) -0.0081(9) 0.0030(10) -0.0172(10)
C2 0.077(2) 0.0330(13) 0.118(3) -0.0053(16) -0.0172(19) 0.0076(13)
C3 0.094(3) 0.0331(14) 0.141(4) 0.018(2) -0.042(3) -0.0079(16)
C4 0.083(2) 0.0624(19) 0.092(2) 0.0440(18) -0.0355(18) -0.0261(16)
C5 0.0499(13) 0.0532(14) 0.0537(14) 0.0233(11) -0.0155(11) -0.0206(11)
C6 0.105(3) 0.0570(17) 0.0582(17) -0.0193(14) 0.0118(16) 0.0094(17)
C7 0.0498(14) 0.088(2) 0.0363(11) 0.0177(12) -0.0056(10) -0.0281(14)
C8 0.084(2) 0.165(4) 0.0449(17) 0.038(2) -0.0050(15) -0.053(3)
C9 0.091(3) 0.265(9) 0.0411(19) 0.013(3) 0.0092(18) -0.062(4)
C10 0.079(3) 0.221(7) 0.049(2) -0.048(3) 0.0127(19) -0.037(4)
C11 0.0618(18) 0.126(3) 0.0520(17) -0.036(2) 0.0087(13) -0.018(2)
C12 0.109(3) 0.103(3) 0.116(4) -0.067(3) 0.017(3) -0.007(3)

loop_
_atom_type_symbol
_atom_type_description
_atom_type_scat_dispersion_real
_atom_type_scat_dispersion_imag
_atom_type_scat_source
C C 0.0033 0.0016 'International Tables Vol C Tables 4.2.6.8 and 6.1.1.4'
H H 0.0000 0.0000 'International Tables Vol C Tables 4.2.6.8 and 6.1.1.4'
N N 0.0061 0.0033 'International Tables Vol C Tables 4.2.6.8 and 6.1.1.4'
Cl Cl 0.1484 0.1585 'International Tables Vol C Tables 4.2.6.8 and 6.1.1.4'
Au Au -2.0133 8.8022 'International Tables Vol C Tables 4.2.6.8 and 6.1.1.4'

loop_
_geom_angle_atom_site_label_1
_geom_angle_atom_site_label_2
_geom_angle_atom_site_label_3
_geom_angle
N1 Au1 Cl3 175.01(6)
N1 Au1 Cl1 90.59(5)
Cl3 Au1 Cl1 90.20(3)
N1 Au1 Cl2 87.52(5)
Cl3 Au1 Cl2 91.30(3)
Cl1 Au1 Cl2 175.13(3)
N1 Au1 N2 72.14(8)
Cl3 Au1 N2 112.76(6)
Cl1 Au1 N2 91.54(7)
Cl2 Au1 N2 92.16(7)
C5 N1 C1 121.5(2)
C5 N1 Au1 122.70(18)
C1 N1 Au1 115.72(16)
N1 C1 C2 119.9(3)
N1 C1 C6 119.5(2)
C2 C1 C6 120.5(3)
C11 N2 C7 119.7(3)
C11 N2 Au1 131.7(3)
C7 N2 Au1 105.15(17)
C3 C2 C1 119.9(4)
C3 C2 H2 120.0
C1 C2 H2 120.0
C2 C3 C4 120.1(3)
C2 C3 H3 119.9
C4 C3 H3 119.9
C3 C4 C5 120.4(3)
C3 C4 H4 119.8
C5 C4 H4 119.8
N1 C5 C4 118.1(3)
N1 C5 C7 119.4(2)
C4 C5 C7 122.5(3)
C1 C6 H6A 109.5
C1 C6 H6B 109.5
H6A C6 H6B 109.5
C1 C6 H6C 109.5
H6A C6 H6C 109.5
H6B C6 H6C 109.5
N2 C7 C8 121.9(4)
N2 C7 C5 117.7(2)
C8 C7 C5 120.4(3)
C9 C8 C7 117.4(5)
C9 C8 H8 121.3
C7 C8 H8 121.3
C10 C9 C8 120.3(4)
C10 C9 H9 119.9
C8 C9 H9 119.9
C9 C10 C11 119.9(5)
C9 C10 H10 120.0
C11 C10 H10 120.0
N2 C11 C10 120.7(5)
N2 C11 C12 116.0(3)
C10 C11 C12 123.3(4)
C11 C12 H12A 109.5
C11 C12 H12B 109.5
H12A C12 H12B 109.5
C11 C12 H12C 109.5
H12A C12 H12C 109.5
H12B C12 H12C 109.5

loop_
_geom_bond_atom_site_label_1
_geom_bond_atom_site_label_2
_geom_bond_distance
Au1 N1 2.0682(17)
Au1 Cl3 2.2698(6)
Au1 Cl1 2.2777(8)
Au1 Cl2 2.2843(7)
Au1 N2 2.605(3)
N1 C5 1.347(3)
N1 C1 1.364(3)
C1 C2 1.384(4)
C1 C6 1.487(4)
N2 C11 1.339(4)
N2 C7 1.340(4)
C2 C3 1.340(6)
C2 H2 0.9300
C3 C4 1.374(6)
C3 H3 0.9300
C4 C5 1.403(4)
C4 H4 0.9300
C5 C7 1.473(5)
C6 H6A 0.9600
C6 H6B 0.9600
C6 H6C 0.9600
C7 C8 1.404(4)
C8 C9 1.384(8)
C8 H8 0.9300
C9 C10 1.352(10)
C9 H9 0.9300
C10 C11 1.393(6)
C10 H10 0.9300
C11 C12 1.510(7)
C12 H12A 0.9600
C12 H12B 0.9600
C12 H12C 0.9600

loop_
_geom_torsion_atom_site_label_1
_geom_torsion_atom_site_label_2
_geom_torsion_atom_site_label_3
_geom_torsion_atom_site_label_4
_geom_torsion
Cl1 Au1 N1 C5 90.08(18)
Cl2 Au1 N1 C5 -94.41(18)
N2 Au1 N1 C5 -1.34(18)
Cl1 Au1 N1 C1 -93.99(17)
Cl2 Au1 N1 C1 81.52(17)
N2 Au1 N1 C1 174.58(19)
C5 N1 C1 C2 1.8(4)
Au1 N1 C1 C2 -174.2(2)
C5 N1 C1 C6 -177.0(3)
Au1 N1 C1 C6 7.0(3)
N1 Au1 N2 C11 168.5(3)
Cl3 Au1 N2 C11 -12.4(3)
Cl1 Au1 N2 C11 78.4(3)
Cl2 Au1 N2 C11 -104.8(3)
N1 Au1 N2 C7 10.53(19)
Cl3 Au1 N2 C7 -170.45(18)
Cl1 Au1 N2 C7 -79.6(2)
Cl2 Au1 N2 C7 97.2(2)
N1 C1 C2 C3 0.8(5)
C6 C1 C2 C3 179.5(4)
C1 C2 C3 C4 -1.9(6)
C2 C3 C4 C5 0.6(6)
C1 N1 C5 C4 -3.0(4)
Au1 N1 C5 C4 172.65(19)
C1 N1 C5 C7 176.3(2)
Au1 N1 C5 C7 -8.0(3)
C3 C4 C5 N1 1.9(4)
C3 C4 C5 C7 -177.4(3)
C11 N2 C7 C8 0.4(5)
Au1 N2 C7 C8 161.6(2)
C11 N2 C7 C5 -178.9(3)
Au1 N2 C7 C5 -17.7(3)
N1 C5 C7 N2 19.4(4)
C4 C5 C7 N2 -161.3(3)
N1 C5 C7 C8 -159.9(3)
C4 C5 C7 C8 19.3(4)
N2 C7 C8 C9 -1.3(5)
C5 C7 C8 C9 178.0(3)
C7 C8 C9 C10 0.9(6)
C8 C9 C10 C11 0.4(7)
C7 N2 C11 C10 1.0(5)
Au1 N2 C11 C10 -154.5(3)
C7 N2 C11 C12 -177.5(3)
Au1 N2 C11 C12 27.1(5)
C9 C10 C11 N2 -1.4(7)
C9 C10 C11 C12 177.0(4)
